data_2013846
loop_
_publ_author_name
'Zachara, Janusz'
'Madura, Izabela'
'W\/lostowski, Marek'

_publ_section_title
;
 Hydrogen-bonding patterns in two structural isomers of
 3,6-bis(2-chlorophenyl)-1,4-dihydro-1,2,4,5-tetrazine
;
_journal_issue 1
_journal_name_full 'Acta Crystallographica Section C'
_journal_page_first o57
_journal_page_last o59
_journal_paper_doi 10.1107/S0108270103026945
_journal_volume 60
_journal_year 2004
_chemical_formula_iupac 'C14 H10 Cl2 N4'
_chemical_formula_moiety 'C14 H10 Cl2 N4'
_chemical_formula_structural 'C2H2N3(C6 H6 Cl)2-NH2'
_chemical_formula_sum 'C14 H10 Cl2 N4'
_chemical_formula_weight 305.16
_chemical_name_systematic
;
3,5-bis(2-chlorophenyl)-4-amino-1H-1,2,4-triazole
;
_space_group_IT_number 61
_symmetry_cell_setting orthorhombic
_symmetry_space_group_name_Hall '-P 2ac 2ab'
_symmetry_space_group_name_H-M 'P b c a'
_atom_sites_solution_hydrogens difmap
_atom_sites_solution_primary direct
_atom_sites_solution_secondary difmap
_cell_angle_alpha 90.00
_cell_angle_beta 90.00
_cell_angle_gamma 90.00
_cell_formula_units_Z 8
_cell_length_a 12.3382(14)
_cell_length_b 8.6777(9)
_cell_length_c 25.968(4)
_cell_measurement_reflns_used 29
_cell_measurement_temperature 293(2)
_cell_measurement_theta_max 10.26
_cell_measurement_theta_min 4.05
_cell_volume 2780.3(6)
_computing_cell_refinement P3/P4-PC
_computing_data_collection 'P3/P4-PC Software (Siemens, 1991)'
_computing_data_reduction 'XDISK (Siemens, 1991)'
_computing_molecular_graphics 'ORTEPIII (Burnett & Johnson, 1996)'
_computing_publication_material 'SHELXL97 and PLATON (Spek, 2003)'
_computing_structure_refinement 'SHELXL97 (Sheldrick, 1997)'
_computing_structure_solution 'SHELXS86 (Sheldrick, 1990)'
_diffrn_ambient_temperature 293(2)
_diffrn_measured_fraction_theta_full 1.000
_diffrn_measured_fraction_theta_max 1.000
_diffrn_measurement_device_type 'Siemens, P3'
_diffrn_measurement_method 'profile data from \w--2\q scans'
_diffrn_radiation_monochromator graphite
_diffrn_radiation_source 'fine-focus sealed tube'
_diffrn_radiation_type MoK\a
_diffrn_radiation_wavelength 0.71073
_diffrn_reflns_av_R_equivalents 0.0000
_diffrn_reflns_av_sigmaI/netI 0.0341
_diffrn_reflns_limit_h_max 14
_diffrn_reflns_limit_h_min 0
_diffrn_reflns_limit_k_max 10
_diffrn_reflns_limit_k_min 0
_diffrn_reflns_limit_l_max 0
_diffrn_reflns_limit_l_min -30
_diffrn_reflns_number 2461
_diffrn_reflns_theta_full 25.1
_diffrn_reflns_theta_max 25.1
_diffrn_reflns_theta_min 2.28
_diffrn_standards_decay_% 0.0
_diffrn_standards_interval_count 70
_diffrn_standards_number 2
_exptl_absorpt_coefficient_mu 0.461
_exptl_absorpt_correction_T_max 0.9521
_exptl_absorpt_correction_T_min 0.9134
_exptl_absorpt_correction_type gaussian
_exptl_absorpt_process_details 'SHELX76 (Sheldrick, 1976)'
_exptl_crystal_colour colourless
_exptl_crystal_density_diffrn 1.458
_exptl_crystal_density_method 'not measured'
_exptl_crystal_description prism
_exptl_crystal_F_000 1248
_exptl_crystal_size_max 0.49
_exptl_crystal_size_mid 0.18
_exptl_crystal_size_min 0.12
_refine_diff_density_max 0.220
_refine_diff_density_min -0.232
_refine_ls_extinction_coef 0.0016(4)
_refine_ls_extinction_expression Fc^*^=kFc[1+0.001xFc^2^\l^3^/sin(2\q)]^-1/4^
_refine_ls_extinction_method SHELXL97
_refine_ls_goodness_of_fit_ref 1.017
_refine_ls_hydrogen_treatment refall
_refine_ls_matrix_type full
_refine_ls_number_parameters 222
_refine_ls_number_reflns 2461
_refine_ls_number_restraints 0
_refine_ls_restrained_S_all 1.017
_refine_ls_R_factor_all 0.0644
_refine_ls_R_factor_gt 0.0364
_refine_ls_shift/su_max 0.000
_refine_ls_shift/su_mean 0.000
_refine_ls_structure_factor_coef Fsqd
_refine_ls_weighting_details 'w=1/[\s^2^(Fo^2^)+(0.0497P)^2^] where P=(Fo^2^+2Fc^2^)/3'
_refine_ls_weighting_scheme calc
_refine_ls_wR_factor_gt 0.0872
_refine_ls_wR_factor_ref 0.0975
_reflns_number_gt 1662
_reflns_number_total 2461
_reflns_threshold_expression I>2\s(I)
_cod_data_source_file sk1670.cif
_cod_data_source_block II
_cod_original_sg_symbol_H-M Pbca
_cod_database_code 2013846
_cod_database_fobs_code 2013846

loop_
_symmetry_equiv_pos_as_xyz
'x, y, z'
'-x+1/2, -y, z+1/2'
'-x, y+1/2, -z+1/2'
'x+1/2, -y+1/2, -z'
'-x, -y, -z'
'x-1/2, y, -z-1/2'
'x, -y-1/2, z-1/2'
'-x-1/2, y-1/2, z'

loop_
_atom_site_label
_atom_site_fract_x
_atom_site_fract_y
_atom_site_fract_z
_atom_site_U_iso_or_equiv
_atom_site_adp_type
_atom_site_calc_flag
_atom_site_refinement_flags
_atom_site_occupancy
_atom_site_disorder_assembly
_atom_site_disorder_group
_atom_site_type_symbol
Cl1 0.50422(5) 0.13786(7) 0.26922(2) 0.0503(2) Uani d . 1 . . Cl
Cl2 0.48752(7) 0.13503(11) 0.43241(3) 0.0908(3) Uani d . 1 . . Cl
N1 0.78855(15) 0.2046(2) 0.38776(7) 0.0518(6) Uani d . 1 . . N
N2 0.79746(15) 0.1982(2) 0.33424(7) 0.0473(5) Uani d . 1 . . N
N3 0.65026(13) 0.3238(2) 0.35401(6) 0.0343(4) Uani d . 1 . . N
N4 0.55912(17) 0.4213(3) 0.35109(8) 0.0416(5) Uani d . 1 . . N
C1 0.71345(16) 0.2705(2) 0.31492(8) 0.0362(5) Uani d . 1 . . C
C2 0.69952(17) 0.2803(2) 0.39847(8) 0.0396(5) Uani d . 1 . . C
C11 0.69218(16) 0.2990(2) 0.26003(8) 0.0350(5) Uani d . 1 . . C
C12 0.59812(17) 0.2490(2) 0.23554(8) 0.0367(5) Uani d . 1 . . C
C13 0.5780(2) 0.2813(3) 0.18424(9) 0.0462(6) Uani d . 1 . . C
C14 0.6538(2) 0.3637(3) 0.15663(9) 0.0515(7) Uani d . 1 . . C
C15 0.7480(2) 0.4125(3) 0.17992(9) 0.0564(7) Uani d . 1 . . C
C16 0.76670(19) 0.3809(3) 0.23107(9) 0.0454(6) Uani d . 1 . . C
C21 0.65961(19) 0.3180(3) 0.45040(8) 0.0432(6) Uani d . 1 . . C
C22 0.5635(2) 0.2598(3) 0.46946(9) 0.0535(7) Uani d . 1 . . C
C23 0.5276(3) 0.2992(4) 0.51846(12) 0.0696(9) Uani d . 1 . . C
C24 0.5879(3) 0.3959(4) 0.54759(11) 0.0777(11) Uani d . 1 . . C
C25 0.6840(3) 0.4539(4) 0.53002(11) 0.0760(9) Uani d . 1 . . C
C26 0.7199(2) 0.4152(3) 0.48162(10) 0.0587(7) Uani d . 1 . . C
H4A 0.512(2) 0.375(3) 0.3340(10) 0.065(9) Uiso d . 1 . . H
H4B 0.586(2) 0.508(3) 0.3383(10) 0.071(10) Uiso d . 1 . . H
H13 0.5124(18) 0.251(3) 0.1703(9) 0.047(7) Uiso d . 1 . . H
H14 0.6408(19) 0.383(3) 0.1202(10) 0.064(8) Uiso d . 1 . . H
H15 0.800(2) 0.471(3) 0.1614(10) 0.070(8) Uiso d . 1 . . H
H16 0.8318(18) 0.414(2) 0.2493(8) 0.045(6) Uiso d . 1 . . H
H23 0.460(2) 0.262(3) 0.5265(11) 0.077(10) Uiso d . 1 . . H
H24 0.561(2) 0.425(3) 0.5811(12) 0.086(10) Uiso d . 1 . . H
H25 0.730(2) 0.529(4) 0.5505(12) 0.096(11) Uiso d . 1 . . H
H26 0.789(2) 0.454(3) 0.4679(10) 0.064(8) Uiso d . 1 . . H

loop_
_atom_site_aniso_label
_atom_site_aniso_U_11
_atom_site_aniso_U_22
_atom_site_aniso_U_33
_atom_site_aniso_U_12
_atom_site_aniso_U_13
_atom_site_aniso_U_23
Cl1 0.0436(3) 0.0512(4) 0.0561(4) -0.0137(3) 0.0032(3) -0.0011(3)
Cl2 0.0859(6) 0.0964(6) 0.0902(6) -0.0431(5) 0.0163(5) -0.0045(5)
N1 0.0455(12) 0.0693(14) 0.0407(12) 0.0152(11) -0.0017(9) 0.0066(10)
N2 0.0387(11) 0.0658(13) 0.0375(11) 0.0138(10) 0.0020(8) 0.0034(10)
N3 0.0303(9) 0.0368(10) 0.0356(10) 0.0053(8) -0.0002(8) 0.0008(8)
N4 0.0341(11) 0.0426(12) 0.0482(12) 0.0070(10) -0.0028(10) -0.0031(11)
C1 0.0311(11) 0.0391(13) 0.0384(12) 0.0000(10) 0.0030(9) 0.0001(10)
C2 0.0370(12) 0.0451(13) 0.0367(13) 0.0033(10) -0.0009(10) 0.0035(11)
C11 0.0335(11) 0.0344(11) 0.0371(13) 0.0044(10) 0.0010(10) -0.0034(10)
C12 0.0377(12) 0.0291(11) 0.0435(13) 0.0004(9) 0.0029(11) -0.0021(10)
C13 0.0477(14) 0.0474(15) 0.0433(14) 0.0014(12) -0.0081(12) -0.0040(12)
C14 0.0642(17) 0.0547(16) 0.0357(13) 0.0010(14) -0.0017(12) 0.0034(12)
C15 0.0608(16) 0.0624(18) 0.0461(14) -0.0128(14) 0.0098(14) 0.0090(13)
C16 0.0376(13) 0.0527(15) 0.0458(12) -0.0081(12) 0.0040(11) 0.0002(12)
C21 0.0476(14) 0.0454(14) 0.0364(13) 0.0096(12) -0.0002(11) 0.0049(11)
C22 0.0579(16) 0.0561(17) 0.0464(15) 0.0051(13) 0.0071(12) 0.0101(12)
C23 0.074(2) 0.084(2) 0.0504(18) 0.0169(19) 0.0204(16) 0.0230(17)
C24 0.107(3) 0.090(3) 0.0355(17) 0.038(2) 0.0059(18) 0.0045(17)
C25 0.096(2) 0.088(2) 0.0443(18) 0.012(2) -0.0170(18) -0.0105(17)
C26 0.0573(17) 0.074(2) 0.0444(15) 0.0060(16) -0.0094(13) 0.0007(14)

loop_
_atom_type_symbol
_atom_type_description
_atom_type_scat_dispersion_real
_atom_type_scat_dispersion_imag
_atom_type_scat_source
C C 0.0033 0.0016 'International Tables Vol C Tables 4.2.6.8 and 6.1.1.4'
H H 0.0000 0.0000 'International Tables Vol C Tables 4.2.6.8 and 6.1.1.4'
N N 0.0061 0.0033 'International Tables Vol C Tables 4.2.6.8 and 6.1.1.4'
Cl Cl 0.1484 0.1585 'International Tables Vol C Tables 4.2.6.8 and 6.1.1.4'

loop_
_geom_angle_atom_site_label_1
_geom_angle_atom_site_label_2
_geom_angle_atom_site_label_3
_geom_angle
_geom_angle_publ_flag
C2 N1 N2 107.30(18) yes
C1 N2 N1 107.46(17) yes
C2 N3 C1 106.45(17) yes
C2 N3 N4 124.73(17) yes
C1 N3 N4 128.39(17) yes
N3 N4 H4A 107.3(18) ?
N3 N4 H4B 103.6(17) ?
H4A N4 H4B 118(2) ?
N2 C1 N3 109.26(19) yes
N2 C1 C11 126.33(19) yes
N3 C1 C11 124.31(18) yes
C16 C11 C12 117.74(19) ?
C16 C11 C1 119.6(2) ?
C12 C11 C1 122.62(19) ?
C13 C12 C11 121.7(2) ?
C13 C12 Cl1 118.42(18) ?
C11 C12 Cl1 119.81(16) ?
C14 C13 C12 119.0(2) ?
C14 C13 H13 122.6(15) ?
C12 C13 H13 118.3(15) ?
C15 C14 C13 120.2(2) ?
C15 C14 H14 120.8(15) ?
C13 C14 H14 118.9(15) ?
C14 C15 C16 120.3(2) ?
C16 C15 H15 119.0(16) ?
C14 C15 H15 120.6(16) ?
C15 C16 C11 121.0(2) ?
C15 C16 H16 123.2(13) ?
C11 C16 H16 115.8(13) ?
N1 C2 N3 109.53(18) yes
N1 C2 C21 125.9(2) yes
N3 C2 C21 124.55(19) yes
C22 C21 C26 118.3(2) ?
C22 C21 C2 122.3(2) ?
C26 C21 C2 119.4(2) ?
C21 C22 C23 120.8(3) ?
C21 C22 Cl2 119.75(19) ?
C23 C22 Cl2 119.5(2) ?
C24 C23 C22 119.3(3) ?
C24 C23 H23 126.2(18) ?
C22 C23 H23 114.2(19) ?
C23 C24 C25 121.3(3) ?
C23 C24 H24 118.9(19) ?
C25 C24 H24 119.9(19) ?
C24 C25 C26 119.7(3) ?
C24 C25 H25 123.2(17) ?
C26 C25 H25 117.0(18) ?
C25 C26 C21 120.7(3) ?
C25 C26 H26 121.7(16) ?
C21 C26 H26 117.6(15) ?

loop_
_geom_bond_atom_site_label_1
_geom_bond_atom_site_label_2
_geom_bond_site_symmetry_2
_geom_bond_distance
_geom_bond_publ_flag
Cl1 C12 . 1.743(2) yes
Cl2 C22 . 1.725(3) yes
N1 C2 . 1.310(3) yes
N1 N2 . 1.395(3) yes
N2 C1 . 1.311(3) yes
N3 C2 . 1.358(2) yes
N3 C1 . 1.361(3) yes
N3 N4 . 1.410(2) yes
N4 H4A . 0.83(3) ?
N4 H4B . 0.88(3) ?
C1 C11 . 1.470(3) yes
C11 C16 . 1.384(3) ?
C11 C12 . 1.393(3) ?
C12 C13 . 1.384(3) ?
C13 C14 . 1.379(4) ?
C13 H13 . 0.93(2) ?
C14 C15 . 1.376(4) ?
C14 H14 . 0.97(3) ?
C15 C16 . 1.376(3) ?
C15 H15 . 0.95(3) ?
C16 H16 . 0.98(2) ?
C2 C21 . 1.473(3) yes
C21 C22 . 1.381(3) ?
C21 C26 . 1.387(3) ?
C22 C23 . 1.390(4) ?
C23 C24 . 1.352(5) ?
C23 H23 . 0.92(3) ?
C24 C25 . 1.367(5) ?
C24 H24 . 0.96(3) ?
C25 C26 . 1.374(4) ?
C25 H25 . 1.02(3) ?
C26 H26 . 0.98(3) ?

loop_
_geom_hbond_atom_site_label_D
_geom_hbond_atom_site_label_H
_geom_hbond_atom_site_label_A
_geom_hbond_site_symmetry_A
_geom_hbond_distance_DH
_geom_hbond_distance_HA
_geom_hbond_distance_DA
_geom_hbond_angle_DHA
_geom_hbond_publ_flag
N4 H4B N2 8_765 0.88(3) 2.19(3) 3.016(3) 154(2) yes
N4 H4B N1 8_765 0.88(3) 2.64(3) 3.238(3) 126(2) no
N4 H4A Cl1 . 0.83(3) 2.66(3) 3.321(2) 137(2) yes
C16 H16 Cl1 8_765 0.98(2) 2.85(2) 3.734(2) 151(2) yes
C24 H24 N4 5_666 0.96(3) 2.66(3) 3.567(4) 157(2) yes
C13 H13 N2 6_556 0.93(2) 2.69(2) 3.568(3) 158(2) yes

loop_
_cod_related_entry_id
_cod_related_entry_database
_cod_related_entry_code
1 ChemSpider 721741
